data_9011221
loop_
_publ_author_name
'Reed, D. A.'
'Olmstead, M. M.'

_publ_section_title
;
 Sodium oxalate structure refinement
 Sample: T = 140 K
;
_journal_name_full 'Acta Crystallographica, Section B'
_journal_page_first 938
_journal_page_last 939
_journal_paper_doi 10.1107/S0567740881004676
_journal_volume 37
_journal_year 1981
_chemical_compound_source Synthetic
_chemical_formula_sum 'C2 Na2 O4'
_chemical_name_mineral Natroxalate
_space_group_IT_number 14
_symmetry_space_group_name_Hall '-P 2ybc'
_symmetry_space_group_name_H-M 'P 1 21/c 1'
_cell_angle_alpha 90
_cell_angle_beta 92.66
_cell_angle_gamma 90
_cell_length_a 3.449
_cell_length_b 5.243
_cell_length_c 10.375
_cell_formula_units_Z 2
_cell_volume 187.410
_database_code_amcsd 0009741
_diffrn_ambient_temperature 140
_exptl_crystal_density_diffrn 2.375
_cod_depositor_comments
;

2024-05-09
Z value and formula fixed to values more according to usual
chemical conventions.                 miguel
;
_cod_original_formula_sum 'Na C O2'
_cod_database_code 9011221

loop_
_space_group_symop_operation_xyz
x,y,z
x,1/2-y,1/2+z
-x,1/2+y,1/2-z
-x,-y,-z

loop_
_atom_site_aniso_label
_atom_site_aniso_U_11
_atom_site_aniso_U_22
_atom_site_aniso_U_33
_atom_site_aniso_U_12
_atom_site_aniso_U_13
_atom_site_aniso_U_23
Na 0.01457 0.00773 0.00646 0.00241 -0.00089 -0.00127
C 0.00798 0.00874 0.01203 0.00203 0.00633 -0.00051
O1 0.01659 0.01089 0.00684 -0.00063 -0.00051 0.00203
O2 0.01824 0.00747 0.00937 -0.00165 -0.00051 -0.00076

loop_
_atom_site_label
_atom_site_fract_x
_atom_site_fract_y
_atom_site_fract_z
Na 0.30200 0.05650 0.35520
C 0.11350 0.04350 0.06340
O1 0.16570 -0.12220 0.15110
O2 0.22740 0.27040 0.06910

loop_
_cod_related_entry_id
_cod_related_entry_database
_cod_related_entry_code
1 AMCSD 0009741
